data_4500657
loop_
_publ_author_name
'Chen, Min'
'Chen, Shui-Sheng'
'Okamura, Taka-aki'
'Su, Zhi'
'Chen, Man-Sheng'
'Zhao, Yue'
'Sun, Wei-Yin'
'Ueyama, Norikazu'

_publ_section_title
;
 pH Dependent Structural Diversity of Metal Complexes with
 5-(4H-1,2,4-Triazol-4-yl)benzene-1,3-dicarboxylic Acid
;
_journal_issue 5
_journal_name_full 'Crystal Growth &amp; Design'
_journal_page_first 1901
_journal_paper_doi 10.1021/cg200068v
_journal_volume 11
_journal_year 2011
_chemical_formula_moiety '2(C10 H7 Ni N3 O5), 3(H2 O) '
_chemical_formula_sum 'C20 H20 N6 Ni2 O13'
_chemical_formula_weight 669.84
_chemical_name_systematic
; 
 ? 
;
_space_group_IT_number 15
_symmetry_cell_setting monoclinic
_symmetry_space_group_name_Hall '-C 2yc'
_symmetry_space_group_name_H-M 'C 1 2/c 1'
_atom_sites_solution_hydrogens geom
_atom_sites_solution_primary direct
_atom_sites_solution_secondary difmap
_audit_creation_method SHELXL-97
_cell_angle_alpha 90.00
_cell_angle_beta 123.574(3)
_cell_angle_gamma 90.00
_cell_formula_units_Z 4
_cell_length_a 20.625(4)
_cell_length_b 7.3923(15)
_cell_length_c 17.250(3)
_cell_measurement_reflns_used 3103
_cell_measurement_temperature 293(2)
_cell_measurement_theta_max 28.05
_cell_measurement_theta_min 2.49
_cell_volume 2191.3(7)
_computing_structure_refinement 'SHELXL-97 (Sheldrick, 1997)'
_computing_structure_solution 'SHELXS-97 (Sheldrick, 1990)'
_diffrn_ambient_temperature 293(2)
_diffrn_measured_fraction_theta_full 0.994
_diffrn_measured_fraction_theta_max 0.994
_diffrn_radiation_monochromator graphite
_diffrn_radiation_source 'fine-focus sealed tube'
_diffrn_radiation_type MoK\a
_diffrn_radiation_wavelength 0.71073
_diffrn_reflns_av_R_equivalents 0.0335
_diffrn_reflns_av_sigmaI/netI 0.0325
_diffrn_reflns_limit_h_max 24
_diffrn_reflns_limit_h_min -21
_diffrn_reflns_limit_k_max 8
_diffrn_reflns_limit_k_min -8
_diffrn_reflns_limit_l_max 20
_diffrn_reflns_limit_l_min -20
_diffrn_reflns_number 5176
_diffrn_reflns_theta_full 25.01
_diffrn_reflns_theta_max 25.01
_diffrn_reflns_theta_min 2.37
_exptl_absorpt_coefficient_mu 1.811
_exptl_absorpt_correction_T_max 0.7363
_exptl_absorpt_correction_T_min 0.6704
_exptl_absorpt_correction_type multi-scan
_exptl_absorpt_process_details 'SADBAS (Bruker,2000)'
_exptl_crystal_colour green
_exptl_crystal_density_diffrn 2.030
_exptl_crystal_density_method 'not measured'
_exptl_crystal_description prism
_exptl_crystal_F_000 1368
_exptl_crystal_size_max 0.24
_exptl_crystal_size_mid 0.20
_exptl_crystal_size_min 0.18
_refine_diff_density_max 0.671
_refine_diff_density_min -0.477
_refine_diff_density_rms 0.081
_refine_ls_extinction_method none
_refine_ls_goodness_of_fit_ref 1.016
_refine_ls_hydrogen_treatment constr
_refine_ls_matrix_type full
_refine_ls_number_parameters 186
_refine_ls_number_reflns 1912
_refine_ls_number_restraints 7
_refine_ls_restrained_S_all 1.016
_refine_ls_R_factor_all 0.0367
_refine_ls_R_factor_gt 0.0339
_refine_ls_shift/su_max 0.001
_refine_ls_shift/su_mean 0.000
_refine_ls_structure_factor_coef Fsqd
_refine_ls_weighting_details 'calc w=1/[\s^2^(Fo^2^)+(0.0827P)^2^+0.6627P] where P=(Fo^2^+2Fc^2^)/3'
_refine_ls_weighting_scheme calc
_refine_ls_wR_factor_gt 0.1060
_refine_ls_wR_factor_ref 0.1088
_reflns_number_gt 1810
_reflns_number_total 1912
_reflns_threshold_expression >2sigma(I)
_cod_data_source_file cg200068v_si_002.cif
_cod_data_source_block 7
_cod_depositor_comments
;
The following automatic conversions were performed:

'_symmetry_cell_setting' value 'Monoclinic' changed to 'monoclinic'
according to /home/saulius/struct/CIF-dictionaries/cif_core.dic
dictionary named 'cif_core.dic' version 2.4.1 from 2010-06-29.

Automatic conversion script
Id: cif_fix_values 1715 2011-07-08 13:25:40Z adriana 
;
_cod_original_cell_volume 2191.3(8)
_cod_original_sg_symbol_Hall '-C 2yc '
_cod_original_sg_symbol_H-M 'C2/c '
_cod_database_code 4500657

loop_
_symmetry_equiv_pos_as_xyz
'x, y, z'
'-x, y, -z+1/2'
'x+1/2, y+1/2, z'
'-x+1/2, y+1/2, -z+1/2'
'-x, -y, -z'
'x, -y, z-1/2'
'-x+1/2, -y+1/2, -z'
'x+1/2, -y+1/2, z-1/2'

loop_
_atom_site_label
_atom_site_type_symbol
_atom_site_fract_x
_atom_site_fract_y
_atom_site_fract_z
_atom_site_U_iso_or_equiv
_atom_site_adp_type
_atom_site_occupancy
_atom_site_symmetry_multiplicity
_atom_site_calc_flag
_atom_site_refinement_flags
Ni1 Ni 1.00862(2) 0.23387(5) 0.49662(2) 0.01254(19) Uani 1 1 d .
C1 C 0.73577(17) 0.4837(4) 0.4538(2) 0.0178(7) Uani 1 1 d .
H1 H 0.7020 0.4800 0.3894 0.021 Uiso 1 1 calc R
C2 C 0.81162(16) 0.4199(4) 0.49600(19) 0.0167(6) Uani 1 1 d .
C3 C 0.86175(17) 0.4249(4) 0.5921(2) 0.0179(6) Uani 1 1 d .
H3 H 0.9125 0.3826 0.6211 0.022 Uiso 1 1 calc R
C4 C 0.83522(18) 0.4936(4) 0.6438(2) 0.0187(7) Uani 1 1 d .
C5 C 0.76078(17) 0.5580(4) 0.6034(2) 0.0183(6) Uani 1 1 d .
H5 H 0.7445 0.6045 0.6401 0.022 Uiso 1 1 calc R
C6 C 0.71021(16) 0.5530(4) 0.5077(2) 0.0169(6) Uani 1 1 d .
C7 C 0.89145(18) 0.3657(4) 0.8031(2) 0.0204(7) Uani 1 1 d .
H7 H 0.8634 0.2581 0.7846 0.025 Uiso 1 1 calc R
C8 C 0.93611(16) 0.6252(4) 0.79943(19) 0.0183(7) Uani 1 1 d .
H8 H 0.9453 0.7316 0.7782 0.022 Uiso 1 1 calc R
C9 C 0.84024(17) 0.3385(4) 0.4396(2) 0.0179(7) Uani 1 1 d .
C10 C 0.62764(17) 0.6152(4) 0.4646(2) 0.0182(7) Uani 1 1 d .
N1 N 0.88638(14) 0.4944(3) 0.74446(17) 0.0171(6) Uani 1 1 d .
N2 N 0.94112(14) 0.4131(4) 0.88922(17) 0.0188(6) Uani 1 1 d .
N3 N 0.96968(14) 0.5812(4) 0.88700(16) 0.0181(6) Uani 1 1 d .
O2 O 0.79774(12) 0.3480(3) 0.35266(14) 0.0256(5) Uani 1 1 d .
O1 O 0.90574(14) 0.2618(3) 0.48596(17) 0.0223(6) Uani 1 1 d .
O4 O 0.57952(12) 0.5936(3) 0.37984(15) 0.0327(6) Uani 1 1 d .
O3 O 0.61284(12) 0.6821(3) 0.52035(15) 0.0216(5) Uani 1 1 d .
O5 O 0.96515(13) -0.0046(3) 0.40706(15) 0.0194(5) Uani 1 1 d D
H5A H 0.9163 0.0038 0.3618 0.023 Uiso 1 1 d RD
H5B H 0.9918 -0.0004 0.3825 0.023 Uiso 1 1 d RD
O6 O 0.82209(12) 0.0706(3) 0.27013(15) 0.0300(6) Uani 1 1 d D
H6A H 0.7818 0.0084 0.2331 0.036 Uiso 1 1 d RD
H6B H 0.8094 0.1546 0.2929 0.036 Uiso 1 1 d RD
O7 O 0.5000 0.3301(7) 0.2500 0.0842(18) Uani 1 2 d SD
H7A H 0.4728 0.4038 0.2056 0.101 Uiso 1 1 d RD

loop_
_atom_site_aniso_label
_atom_site_aniso_U_11
_atom_site_aniso_U_22
_atom_site_aniso_U_33
_atom_site_aniso_U_23
_atom_site_aniso_U_13
_atom_site_aniso_U_12
Ni1 0.0117(3) 0.0137(3) 0.0106(3) -0.00046(13) 0.0051(2) 0.00230(13)
C1 0.0174(15) 0.0187(17) 0.0149(16) -0.0009(11) 0.0075(13) 0.0006(12)
C2 0.0167(15) 0.0170(16) 0.0183(15) 0.0020(12) 0.0110(13) 0.0002(12)
C3 0.0184(15) 0.0177(16) 0.0173(15) 0.0011(12) 0.0096(13) 0.0015(12)
C4 0.0197(15) 0.0193(17) 0.0122(15) 0.0010(11) 0.0057(13) 0.0012(12)
C5 0.0224(16) 0.0178(15) 0.0145(15) 0.0009(12) 0.0100(13) 0.0026(13)
C6 0.0138(14) 0.0164(15) 0.0184(15) 0.0010(12) 0.0077(13) -0.0011(12)
C7 0.0221(16) 0.0175(16) 0.0178(16) -0.0003(12) 0.0086(14) -0.0022(13)
C8 0.0187(15) 0.0203(16) 0.0164(15) 0.0000(12) 0.0101(13) -0.0013(12)
C9 0.0190(16) 0.0165(16) 0.0197(16) 0.0018(12) 0.0116(14) 0.0015(12)
C10 0.0191(16) 0.0175(16) 0.0186(16) 0.0022(12) 0.0108(14) 0.0028(12)
N1 0.0180(13) 0.0199(15) 0.0104(13) 0.0000(9) 0.0058(11) 0.0011(10)
N2 0.0181(13) 0.0201(15) 0.0158(13) 0.0005(11) 0.0080(11) -0.0018(11)
N3 0.0177(13) 0.0187(14) 0.0163(13) 0.0002(11) 0.0085(11) -0.0029(11)
O2 0.0266(12) 0.0319(14) 0.0178(11) 0.0003(10) 0.0120(10) 0.0081(10)
O1 0.0214(13) 0.0241(13) 0.0236(13) 0.0034(9) 0.0139(11) 0.0039(9)
O4 0.0196(12) 0.0513(17) 0.0180(12) -0.0046(11) 0.0045(10) 0.0085(11)
O3 0.0180(11) 0.0253(12) 0.0232(12) -0.0040(10) 0.0124(10) 0.0012(10)
O5 0.0179(11) 0.0238(13) 0.0174(12) -0.0004(8) 0.0103(10) 0.0014(9)
O6 0.0224(12) 0.0349(14) 0.0264(13) -0.0117(11) 0.0095(10) -0.0006(10)
O7 0.071(4) 0.056(3) 0.071(3) 0.000 0.006(3) 0.000

loop_
_atom_type_symbol
_atom_type_description
_atom_type_scat_dispersion_real
_atom_type_scat_dispersion_imag
_atom_type_scat_source
C C 0.0033 0.0016 'International Tables Vol C Tables 4.2.6.8 and 6.1.1.4'
H H 0.0000 0.0000 'International Tables Vol C Tables 4.2.6.8 and 6.1.1.4'
N N 0.0061 0.0033 'International Tables Vol C Tables 4.2.6.8 and 6.1.1.4'
O O 0.0106 0.0060 'International Tables Vol C Tables 4.2.6.8 and 6.1.1.4'
Ni Ni 0.3393 1.1124 'International Tables Vol C Tables 4.2.6.8 and 6.1.1.4'

loop_
_geom_angle_atom_site_label_1
_geom_angle_atom_site_label_2
_geom_angle_atom_site_label_3
_geom_angle
_geom_angle_site_symmetry_1
_geom_angle_site_symmetry_3
O3 Ni1 O1 172.27(9) 3_545 .
O3 Ni1 N3 98.16(9) 3_545 6_565
O1 Ni1 N3 89.56(9) . 6_565
O3 Ni1 N2 90.65(9) 3_545 2_756
O1 Ni1 N2 88.30(9) . 2_756
N3 Ni1 N2 100.22(10) 6_565 2_756
O3 Ni1 O5 87.97(9) 3_545 .
O1 Ni1 O5 91.04(8) . .
N3 Ni1 O5 94.90(9) 6_565 .
N2 Ni1 O5 164.86(9) 2_756 .
O3 Ni1 O5 84.89(9) 3_545 5_756
O1 Ni1 O5 87.45(8) . 5_756
N3 Ni1 O5 169.78(9) 6_565 5_756
N2 Ni1 O5 89.45(9) 2_756 5_756
O5 Ni1 O5 75.40(9) . 5_756
C2 C1 C6 120.4(3) . .
C2 C1 H1 119.8 . .
C6 C1 H1 119.8 . .
C3 C2 C1 119.7(3) . .
C3 C2 C9 118.7(3) . .
C1 C2 C9 121.6(3) . .
C4 C3 C2 119.0(3) . .
C4 C3 H3 120.5 . .
C2 C3 H3 120.5 . .
C5 C4 C3 122.2(3) . .
C5 C4 N1 118.4(3) . .
C3 C4 N1 119.4(3) . .
C4 C5 C6 119.4(3) . .
C4 C5 H5 120.3 . .
C6 C5 H5 120.3 . .
C5 C6 C1 119.5(3) . .
C5 C6 C10 118.8(3) . .
C1 C6 C10 121.7(3) . .
N2 C7 N1 110.5(3) . .
N2 C7 H7 124.7 . .
N1 C7 H7 124.7 . .
N3 C8 N1 110.2(3) . .
N3 C8 H8 124.9 . .
N1 C8 H8 124.9 . .
O2 C9 O1 125.4(3) . .
O2 C9 C2 118.9(3) . .
O1 C9 C2 115.6(3) . .
O4 C10 O3 125.2(3) . .
O4 C10 C6 119.4(3) . .
O3 C10 C6 115.4(3) . .
C8 N1 C7 105.4(3) . .
C8 N1 C4 127.8(2) . .
C7 N1 C4 126.7(3) . .
C7 N2 N3 106.8(2) . .
C7 N2 Ni1 124.5(2) . 2_756
N3 N2 Ni1 126.33(16) . 2_756
C8 N3 N2 107.1(2) . .
C8 N3 Ni1 125.0(2) . 6_566
N2 N3 Ni1 121.06(17) . 6_566
C9 O1 Ni1 143.1(2) . .
C10 O3 Ni1 127.48(19) . 3_455
Ni1 O5 Ni1 104.60(9) . 5_756
Ni1 O5 H5A 113.4 . .
Ni1 O5 H5A 114.0 5_756 .
Ni1 O5 H5B 101.2 . .
Ni1 O5 H5B 116.0 5_756 .
H5A O5 H5B 107.0 . .
H6A O6 H6B 108.6 . .

loop_
_geom_bond_atom_site_label_1
_geom_bond_atom_site_label_2
_geom_bond_distance
_geom_bond_site_symmetry_2
Ni1 O3 1.990(2) 3_545
Ni1 O1 2.036(2) .
Ni1 N3 2.100(3) 6_565
Ni1 N2 2.110(3) 2_756
Ni1 O5 2.183(2) .
Ni1 O5 2.221(2) 5_756
C1 C2 1.393(4) .
C1 C6 1.394(4) .
C1 H1 0.9300 .
C2 C3 1.387(4) .
C2 C9 1.514(4) .
C3 C4 1.376(4) .
C3 H3 0.9300 .
C4 C5 1.373(4) .
C4 N1 1.450(4) .
C5 C6 1.382(4) .
C5 H5 0.9300 .
C6 C10 1.505(4) .
C7 N2 1.302(4) .
C7 N1 1.350(4) .
C7 H7 0.9300 .
C8 N3 1.308(4) .
C8 N1 1.346(4) .
C8 H8 0.9300 .
C9 O2 1.252(3) .
C9 O1 1.261(4) .
C10 O4 1.243(3) .
C10 O3 1.260(4) .
N2 N3 1.385(4) .
N2 Ni1 2.110(3) 2_756
N3 Ni1 2.100(3) 6_566
O3 Ni1 1.990(2) 3_455
O5 Ni1 2.221(2) 5_756
O5 H5A 0.8704 .
O5 H5B 0.8603 .
O6 H6A 0.8499 .
O6 H6B 0.8499 .
O7 H7A 0.8501 .

loop_
_geom_torsion_atom_site_label_1
_geom_torsion_atom_site_label_2
_geom_torsion_atom_site_label_3
_geom_torsion_atom_site_label_4
_geom_torsion
_geom_torsion_site_symmetry_1
_geom_torsion_site_symmetry_4
C6 C1 C2 C3 0.2(4) . .
C6 C1 C2 C9 178.1(3) . .
C1 C2 C3 C4 -0.1(4) . .
C9 C2 C3 C4 -178.0(3) . .
C2 C3 C4 C5 -0.3(5) . .
C2 C3 C4 N1 178.1(3) . .
C3 C4 C5 C6 0.5(5) . .
N1 C4 C5 C6 -177.9(3) . .
C4 C5 C6 C1 -0.3(5) . .
C4 C5 C6 C10 176.9(3) . .
C2 C1 C6 C5 0.0(4) . .
C2 C1 C6 C10 -177.2(3) . .
C3 C2 C9 O2 -173.8(3) . .
C1 C2 C9 O2 8.4(4) . .
C3 C2 C9 O1 7.8(4) . .
C1 C2 C9 O1 -170.0(3) . .
C5 C6 C10 O4 -172.4(3) . .
C1 C6 C10 O4 4.8(5) . .
C5 C6 C10 O3 5.7(4) . .
C1 C6 C10 O3 -177.1(3) . .
N3 C8 N1 C7 -0.4(3) . .
N3 C8 N1 C4 177.0(3) . .
N2 C7 N1 C8 0.0(3) . .
N2 C7 N1 C4 -177.4(3) . .
C5 C4 N1 C8 -91.6(4) . .
C3 C4 N1 C8 90.0(4) . .
C5 C4 N1 C7 85.2(4) . .
C3 C4 N1 C7 -93.2(4) . .
N1 C7 N2 N3 0.3(3) . .
N1 C7 N2 Ni1 -162.9(2) . 2_756
N1 C8 N3 N2 0.6(3) . .
N1 C8 N3 Ni1 -150.2(2) . 6_566
C7 N2 N3 C8 -0.6(3) . .
Ni1 N2 N3 C8 162.3(2) 2_756 .
C7 N2 N3 Ni1 151.6(2) . 6_566
Ni1 N2 N3 Ni1 -45.6(3) 2_756 6_566
O2 C9 O1 Ni1 45.1(5) . .
C2 C9 O1 Ni1 -136.6(3) . .
N3 Ni1 O1 C9 2.7(3) 6_565 .
N2 Ni1 O1 C9 102.9(3) 2_756 .
O5 Ni1 O1 C9 -92.2(3) . .
O5 Ni1 O1 C9 -167.5(3) 5_756 .
O4 C10 O3 Ni1 11.1(5) . 3_455
C6 C10 O3 Ni1 -166.8(2) . 3_455
O3 Ni1 O5 Ni1 85.25(9) 3_545 5_756
O1 Ni1 O5 Ni1 -87.09(10) . 5_756
N3 Ni1 O5 Ni1 -176.74(9) 6_565 5_756
N2 Ni1 O5 Ni1 0.3(4) 2_756 5_756
O5 Ni1 O5 Ni1 0.0 5_756 5_756
